data_7115132
loop_
_publ_author_name
'Matano, Yoshihiro'

_publ_section_title
;
 First synthesis of alkynyltriphenylbismuthonium salts and their dual
 reaction modes in sulfonylation
;
_journal_issue 22
_journal_name_full 'Chemical Communications'
_journal_page_first 2233
_journal_paper_doi 10.1039/b006881k
_journal_year 2000
_chemical_formula_sum 'C24 H24 B Bi F4'
_chemical_formula_weight 608.24
_space_group_IT_number 14
_symmetry_cell_setting monoclinic
_symmetry_Int_Tables_number 14
_symmetry_space_group_name_Hall '-P 2yab'
_symmetry_space_group_name_H-M 'P 1 21/a 1'
_cell_angle_alpha 90
_cell_angle_beta 98.235(2)
_cell_angle_gamma 90
_cell_formula_units_Z 8
_cell_length_a 17.863(1)
_cell_length_b 13.7651(8)
_cell_length_c 19.835(1)
_cell_measurement_reflns_used 20598
_cell_measurement_temperature 296.2
_cell_measurement_theta_max 27.5
_cell_measurement_theta_min 1.8
_cell_volume 4826.9(5)
_computing_cell_refinement PROCESS-AUTO
_computing_data_collection PROCESS-AUTO
_computing_data_reduction 'teXsan Ver. 1.10'
_computing_publication_material 'teXsan Ver. 1.10'
_computing_structure_refinement 'teXsan Ver. 1.10'
_computing_structure_solution SIR92
_diffrn_measured_fraction_theta_full 0.9566
_diffrn_measured_fraction_theta_max 0.9566
_diffrn_measurement_device_type 'Rigaku RAXIS-RAPID Imaging Plate'
_diffrn_measurement_method \w
_diffrn_radiation_type 'Mo K\a'
_diffrn_radiation_wavelength 0.7107
_diffrn_reflns_av_R_equivalents 0.057
_diffrn_reflns_limit_h_max 23
_diffrn_reflns_limit_h_min 0
_diffrn_reflns_limit_k_max 17
_diffrn_reflns_limit_k_min 0
_diffrn_reflns_limit_l_max 25
_diffrn_reflns_limit_l_min -25
_diffrn_reflns_number 40421
_diffrn_reflns_theta_full 27.48
_diffrn_reflns_theta_max 27.48
_diffrn_standards_decay_% 0.00
_diffrn_standards_interval_count 0
_diffrn_standards_number 0
_exptl_absorpt_coefficient_mu 7.330
_exptl_absorpt_correction_T_max 0.693
_exptl_absorpt_correction_T_min 0.409
_exptl_absorpt_correction_type multi-scan
_exptl_absorpt_process_details '(Higashi, 1995)'
_exptl_crystal_colour colorless
_exptl_crystal_density_diffrn 1.674
_exptl_crystal_density_method 'not measured'
_exptl_crystal_description prism
_exptl_crystal_size_max 0.200
_exptl_crystal_size_mid 0.100
_exptl_crystal_size_min 0.050
_refine_diff_density_max 1.84
_refine_diff_density_min -1.37
_refine_ls_extinction_method none
_refine_ls_goodness_of_fit_ref 0.845
_refine_ls_hydrogen_treatment noref
_refine_ls_number_parameters 541
_refine_ls_number_reflns 10596
_refine_ls_R_factor_gt 0.0393
_refine_ls_shift/su_max 0.0212
_refine_ls_structure_factor_coef Fsqd
_refine_ls_weighting_details 'w = 1/[\s^2^(Fo^2^) + (0.05200(Max(Fo^2^,0) + 2Fc^2^)/3)^2^]'
_refine_ls_weighting_scheme calc
_refine_ls_wR_factor_ref 0.1078
_reflns_number_gt 5237
_reflns_number_total 10596
_reflns_threshold_expression F^2^>2.0\s(F^2^)
_cod_data_source_file b006881k.txt
_cod_data_source_block 0524
_cod_original_cell_volume 4826.8(5)
_cod_original_formula_sum 'C48 H48 B2 Bi2 F8 '
_cod_database_code 7115132

loop_
_symmetry_equiv_pos_as_xyz
x,y,z
1/2-x,1/2+y,-z
-x,-y,-z
1/2+x,1/2-y,z

loop_
_atom_site_label
_atom_site_type_symbol
_atom_site_fract_x
_atom_site_fract_y
_atom_site_fract_z
_atom_site_U_iso_or_equiv
_atom_site_adp_type
_atom_site_occupancy
_atom_site_calc_flag
Bi(1) Bi 0.93886(2) -0.08964(2) -0.34600(2) 0.0557(1) Uani 1.00 d
Bi(2) Bi 0.68447(2) 0.03437(3) -0.07923(2) 0.0549(1) Uani 1.00 d
F(1) F 0.7845(3) -0.1130(4) -0.3658(3) 0.094(2) Uani 1.00 d
F(2) F 0.6978(5) -0.0694(7) -0.4493(4) 0.175(4) Uani 1.00 d
F(3) F 0.6741(3) -0.1860(5) -0.3830(4) 0.141(3) Uani 1.00 d
F(4) F 0.6829(5) -0.0360(7) -0.3485(6) 0.194(5) Uani 1.00 d
F(5) F 0.7894(3) -0.0544(4) 0.0210(3) 0.081(2) Uani 1.00 d
F(6) F 0.8485(5) -0.1920(6) 0.0564(4) 0.147(3) Uani 1.00 d
F(7) F 0.9112(4) -0.0572(8) 0.0596(5) 0.180(4) Uani 1.00 d
F(8) F 0.8265(5) -0.0825(6) 0.1309(3) 0.140(3) Uani 1.00 d
C(1) C 1.0585(5) -0.0633(7) -0.3375(5) 0.065(3) Uani 1.00 d
C(2) C 1.1222(4) -0.0409(6) -0.3406(4) 0.055(3) Uani 1.00 d
C(3) C 1.2007(4) -0.0115(7) -0.3432(5) 0.064(3) Uani 1.00 d
C(4) C 1.2072(9) 0.024(2) -0.4131(8) 0.24(1) Uani 1.00 d
C(5) C 1.2519(7) -0.094(1) -0.327(1) 0.225(9) Uani 1.00 d
C(6) C 1.2227(7) 0.069(1) -0.2958(8) 0.164(7) Uani 1.00 d
C(7) C 0.9303(4) -0.2252(6) -0.4063(4) 0.054(3) Uani 1.00 d
C(8) C 0.9906(5) -0.2878(8) -0.3940(5) 0.079(3) Uani 1.00 d
C(9) C 0.9883(6) -0.3770(8) -0.4267(6) 0.091(4) Uani 1.00 d
C(10) C 0.9263(6) -0.4001(8) -0.4723(6) 0.089(4) Uani 1.00 d
C(11) C 0.8674(5) -0.3385(8) -0.4845(5) 0.083(4) Uani 1.00 d
C(12) C 0.8674(5) -0.2490(7) -0.4522(5) 0.071(3) Uani 1.00 d
C(13) C 0.8976(5) 0.0528(6) -0.3909(5) 0.063(3) Uani 1.00 d
C(14) C 0.9348(8) 0.0936(9) -0.4394(6) 0.101(5) Uani 1.00 d
C(15) C 0.909(1) 0.186(1) -0.4648(7) 0.141(7) Uani 1.00 d
C(16) C 0.850(1) 0.228(1) -0.441(1) 0.154(9) Uani 1.00 d
C(17) C 0.8186(8) 0.187(1) -0.394(1) 0.127(7) Uani 1.00 d
C(18) C 0.8397(5) 0.0978(8) -0.3672(7) 0.092(4) Uani 1.00 d
C(19) C 0.9229(4) -0.1155(6) -0.2406(5) 0.059(3) Uani 1.00 d
C(20) C 0.9729(5) -0.0728(8) -0.1901(6) 0.083(4) Uani 1.00 d
C(21) C 0.9641(8) -0.091(1) -0.1244(7) 0.108(5) Uani 1.00 d
C(22) C 0.9076(9) -0.154(1) -0.1101(6) 0.106(5) Uani 1.00 d
C(23) C 0.8585(6) -0.1946(9) -0.1614(8) 0.098(5) Uani 1.00 d
C(24) C 0.8661(5) -0.1766(8) -0.2279(6) 0.080(4) Uani 1.00 d
C(25) C 0.6065(5) 0.0968(7) -0.1605(5) 0.064(3) Uani 1.00 d
C(26) C 0.5739(5) 0.1320(7) -0.2109(5) 0.063(3) Uani 1.00 d
C(27) C 0.5352(6) 0.1692(8) -0.2751(5) 0.079(4) Uani 1.00 d
C(28) C 0.5855(9) 0.162(1) -0.3280(7) 0.161(7) Uani 1.00 d
C(29) C 0.4620(9) 0.121(1) -0.2943(8) 0.189(8) Uani 1.00 d
C(30) C 0.5187(8) 0.278(1) -0.2645(6) 0.128(6) Uani 1.00 d
C(31) C 0.6770(4) -0.1176(6) -0.1147(5) 0.053(3) Uani 1.00 d
C(32) C 0.6620(5) -0.1300(8) -0.1837(5) 0.068(3) Uani 1.00 d
C(33) C 0.6516(6) -0.225(1) -0.2086(5) 0.089(4) Uani 1.00 d
C(34) C 0.6569(6) -0.3018(9) -0.1658(7) 0.090(4) Uani 1.00 d
C(35) C 0.6725(6) -0.2873(8) -0.0961(6) 0.084(4) Uani 1.00 d
C(36) C 0.6833(5) -0.1943(8) -0.0698(5) 0.067(3) Uani 1.00 d
C(37) C 0.7840(5) 0.1226(7) -0.0958(5) 0.058(3) Uani 1.00 d
C(38) C 0.8562(5) 0.0974(8) -0.0688(6) 0.082(4) Uani 1.00 d
C(39) C 0.9151(5) 0.159(1) -0.0812(6) 0.095(4) Uani 1.00 d
C(40) C 0.9005(7) 0.2389(9) -0.1197(7) 0.098(5) Uani 1.00 d
C(41) C 0.8291(7) 0.2641(9) -0.1451(7) 0.123(5) Uani 1.00 d
C(42) C 0.7693(5) 0.2038(9) -0.1331(6) 0.095(4) Uani 1.00 d
C(43) C 0.6241(4) 0.0623(6) 0.0080(5) 0.052(3) Uani 1.00 d
C(44) C 0.5602(5) 0.1160(7) -0.0057(5) 0.065(3) Uani 1.00 d
C(45) C 0.5160(5) 0.1288(8) 0.0461(7) 0.081(4) Uani 1.00 d
C(46) C 0.5358(6) 0.0888(8) 0.1082(6) 0.080(4) Uani 1.00 d
C(47) C 0.6004(7) 0.0352(9) 0.1218(6) 0.095(4) Uani 1.00 d
C(48) C 0.6459(5) 0.0216(8) 0.0712(6) 0.078(4) Uani 1.00 d
B(1) B 0.7078(6) -0.1005(8) -0.3868(8) 0.072(4) Uani 1.00 d
B(2) B 0.8443(7) -0.097(1) 0.0707(8) 0.089(5) Uani 1.00 d
H(1) H 1.2569 0.0396 -0.4197 0.2494 Uiso 1.00 calc
H(2) H 1.1923 -0.0316 -0.4470 0.2494 Uiso 1.00 calc
H(3) H 1.1734 0.0741 -0.4280 0.2494 Uiso 1.00 calc
H(4) H 1.2493 -0.1210 -0.2825 0.2255 Uiso 1.00 calc
H(5) H 1.2404 -0.1474 -0.3593 0.2255 Uiso 1.00 calc
H(6) H 1.3041 -0.0772 -0.3284 0.2255 Uiso 1.00 calc
H(7) H 1.2178 0.0488 -0.2476 0.1858 Uiso 1.00 calc
H(8) H 1.2733 0.0894 -0.2941 0.1858 Uiso 1.00 calc
H(9) H 1.1898 0.1241 -0.3038 0.1858 Uiso 1.00 calc
H(10) H 1.0354 -0.2677 -0.3621 0.0928 Uiso 1.00 calc
H(11) H 1.0299 -0.4244 -0.4161 0.1032 Uiso 1.00 calc
H(12) H 0.9244 -0.4612 -0.4962 0.1015 Uiso 1.00 calc
H(13) H 0.8228 -0.3593 -0.5156 0.0984 Uiso 1.00 calc
H(14) H 0.8245 -0.2044 -0.4617 0.0845 Uiso 1.00 calc
H(15) H 0.9792 0.0607 -0.4549 0.1242 Uiso 1.00 calc
H(16) H 0.9338 0.2193 -0.5002 0.1602 Uiso 1.00 calc
H(17) H 0.8294 0.2884 -0.4597 0.1668 Uiso 1.00 calc
H(18) H 0.7778 0.2226 -0.3756 0.1373 Uiso 1.00 calc
H(19) H 0.8138 0.0657 -0.3327 0.1078 Uiso 1.00 calc
H(20) H 1.0153 -0.0329 -0.2007 0.0982 Uiso 1.00 calc
H(21) H 0.9956 -0.0599 -0.0861 0.1246 Uiso 1.00 calc
H(22) H 0.9018 -0.1727 -0.0627 0.1248 Uiso 1.00 calc
H(23) H 0.8166 -0.2384 -0.1513 0.1142 Uiso 1.00 calc
H(24) H 0.8321 -0.2082 -0.2651 0.0958 Uiso 1.00 calc
H(25) H 0.6022 0.0991 -0.3348 0.1736 Uiso 1.00 calc
H(26) H 0.5625 0.1890 -0.3713 0.1736 Uiso 1.00 calc
H(27) H 0.6310 0.2028 -0.3145 0.1736 Uiso 1.00 calc
H(28) H 0.4308 0.1255 -0.2592 0.2036 Uiso 1.00 calc
H(29) H 0.4359 0.1405 -0.3360 0.2036 Uiso 1.00 calc
H(30) H 0.4713 0.0489 -0.2985 0.2036 Uiso 1.00 calc
H(31) H 0.5644 0.3123 -0.2517 0.1402 Uiso 1.00 calc
H(32) H 0.4921 0.3063 -0.3052 0.1402 Uiso 1.00 calc
H(33) H 0.4874 0.2853 -0.2290 0.1402 Uiso 1.00 calc
H(34) H 0.6580 -0.0731 -0.2139 0.0814 Uiso 1.00 calc
H(35) H 0.6426 -0.2340 -0.2581 0.1025 Uiso 1.00 calc
H(36) H 0.6479 -0.3672 -0.1848 0.1082 Uiso 1.00 calc
H(37) H 0.6764 -0.3426 -0.0640 0.0989 Uiso 1.00 calc
H(38) H 0.6945 -0.1828 -0.0205 0.0789 Uiso 1.00 calc
H(39) H 0.8662 0.0370 -0.0406 0.0986 Uiso 1.00 calc
H(40) H 0.9667 0.1419 -0.0623 0.1111 Uiso 1.00 calc
H(41) H 0.9442 0.2788 -0.1282 0.1130 Uiso 1.00 calc
H(42) H 0.8198 0.3252 -0.1695 0.1416 Uiso 1.00 calc
H(43) H 0.7174 0.2179 -0.1534 0.1128 Uiso 1.00 calc
H(44) H 0.5459 0.1456 -0.0516 0.0791 Uiso 1.00 calc
H(45) H 0.4701 0.1660 0.0360 0.0969 Uiso 1.00 calc
H(46) H 0.5030 0.0985 0.1428 0.0955 Uiso 1.00 calc
H(47) H 0.6158 0.0085 0.1677 0.1094 Uiso 1.00 calc
H(48) H 0.6918 -0.0189 0.0799 0.0926 Uiso 1.00 calc

loop_
_atom_site_aniso_label
_atom_site_aniso_U_11
_atom_site_aniso_U_22
_atom_site_aniso_U_33
_atom_site_aniso_U_12
_atom_site_aniso_U_13
_atom_site_aniso_U_23
Bi(1) 0.0422(2) 0.0544(2) 0.0695(3) -0.0031(2) 0.0049(2) -0.0041(2)
Bi(2) 0.0434(2) 0.0668(2) 0.0533(2) 0.0034(2) 0.0027(1) 0.0037(2)
F(1) 0.045(3) 0.088(4) 0.145(6) 0.004(3) -0.004(3) 0.000(4)
F(2) 0.171(8) 0.22(1) 0.113(7) -0.022(7) -0.035(6) 0.083(7)
F(3) 0.086(4) 0.116(6) 0.213(8) -0.028(4) -0.008(5) 0.032(6)
F(4) 0.143(7) 0.193(10) 0.26(1) 0.053(6) 0.065(7) -0.088(8)
F(5) 0.056(3) 0.106(4) 0.078(4) 0.011(3) 0.002(3) 0.013(3)
F(6) 0.210(8) 0.113(6) 0.122(6) 0.069(6) 0.031(6) 0.018(5)
F(7) 0.063(4) 0.28(1) 0.181(8) -0.020(5) -0.026(5) 0.073(8)
F(8) 0.167(7) 0.191(8) 0.059(4) 0.048(6) 0.009(4) -0.004(5)
C(1) 0.051(5) 0.070(6) 0.076(7) -0.002(4) 0.012(5) -0.010(5)
C(2) 0.051(5) 0.048(5) 0.063(6) -0.007(4) 0.002(4) 0.002(5)
C(3) 0.045(4) 0.075(7) 0.074(7) -0.011(4) 0.013(5) -0.008(6)
C(4) 0.14(1) 0.49(4) 0.09(1) -0.14(2) 0.007(10) 0.07(2)
C(5) 0.073(8) 0.11(1) 0.50(4) 0.008(8) 0.06(1) 0.09(2)
C(6) 0.092(9) 0.20(2) 0.21(2) -0.087(10) 0.07(1) -0.12(1)
C(7) 0.050(5) 0.052(5) 0.061(6) -0.007(4) 0.010(4) -0.008(5)
C(8) 0.052(5) 0.077(7) 0.100(8) 0.007(5) -0.013(5) -0.015(6)
C(9) 0.079(7) 0.067(7) 0.122(10) 0.023(6) -0.003(7) -0.024(7)
C(10) 0.068(6) 0.084(8) 0.110(9) -0.005(6) 0.000(6) -0.035(7)
C(11) 0.059(6) 0.106(9) 0.078(7) -0.002(6) -0.004(5) -0.030(7)
C(12) 0.051(5) 0.087(8) 0.072(7) 0.009(5) -0.004(5) -0.021(6)
C(13) 0.057(5) 0.056(6) 0.069(7) 0.003(4) -0.015(5) -0.010(5)
C(14) 0.16(1) 0.075(8) 0.070(8) -0.013(8) 0.020(8) -0.012(7)
C(15) 0.28(2) 0.063(9) 0.064(9) -0.03(1) -0.02(1) 0.017(7)
C(16) 0.18(2) 0.09(1) 0.16(2) 0.03(1) -0.10(2) -0.03(1)
C(17) 0.097(10) 0.066(10) 0.20(2) 0.023(8) -0.04(1) -0.01(1)
C(18) 0.060(6) 0.065(7) 0.15(1) 0.004(5) 0.000(7) -0.005(7)
C(19) 0.047(5) 0.062(6) 0.067(6) 0.010(4) 0.013(5) -0.001(5)
C(20) 0.067(6) 0.112(9) 0.072(7) -0.015(6) 0.022(6) -0.026(7)
C(21) 0.116(10) 0.12(1) 0.088(10) -0.017(9) 0.019(8) -0.026(9)
C(22) 0.13(1) 0.12(1) 0.076(9) 0.047(9) 0.036(9) 0.004(9)
C(23) 0.080(7) 0.100(9) 0.12(1) 0.012(7) 0.031(8) 0.025(9)
C(24) 0.061(6) 0.087(8) 0.093(9) -0.001(5) 0.010(6) 0.014(7)
C(25) 0.048(5) 0.070(6) 0.073(7) 0.005(4) 0.005(5) 0.012(6)
C(26) 0.055(5) 0.067(6) 0.066(7) 0.011(5) 0.006(5) 0.007(6)
C(27) 0.082(7) 0.086(8) 0.064(7) 0.021(6) -0.003(6) 0.012(6)
C(28) 0.22(2) 0.18(2) 0.091(10) 0.11(1) 0.07(1) 0.04(1)
C(29) 0.16(1) 0.22(2) 0.16(2) -0.05(1) -0.09(1) 0.07(1)
C(30) 0.16(1) 0.12(1) 0.11(1) 0.063(10) 0.027(9) 0.036(9)
C(31) 0.047(4) 0.061(6) 0.050(6) 0.010(4) 0.008(4) 0.002(5)
C(32) 0.067(6) 0.074(7) 0.061(7) 0.009(5) 0.008(5) 0.002(6)
C(33) 0.090(7) 0.109(10) 0.066(8) 0.007(7) 0.000(6) -0.009(8)
C(34) 0.083(7) 0.082(8) 0.10(1) -0.014(6) 0.016(7) -0.032(8)
C(35) 0.106(8) 0.064(7) 0.085(9) -0.020(6) 0.026(7) 0.003(6)
C(36) 0.066(5) 0.078(7) 0.060(6) -0.002(5) 0.017(5) 0.003(6)
C(37) 0.057(5) 0.064(6) 0.056(6) -0.005(4) 0.014(4) 0.003(5)
C(38) 0.056(5) 0.100(8) 0.090(8) 0.005(6) 0.013(5) 0.018(7)
C(39) 0.048(5) 0.13(1) 0.107(9) 0.001(6) 0.007(6) 0.011(8)
C(40) 0.080(7) 0.103(10) 0.11(1) -0.023(7) 0.011(7) 0.007(8)
C(41) 0.089(8) 0.099(10) 0.17(1) -0.026(7) -0.004(9) 0.055(10)
C(42) 0.073(6) 0.097(9) 0.109(9) -0.021(6) -0.004(6) 0.036(8)
C(43) 0.039(4) 0.054(5) 0.062(6) -0.001(4) 0.010(4) -0.005(5)
C(44) 0.051(5) 0.072(6) 0.072(7) 0.004(4) 0.007(5) -0.004(5)
C(45) 0.048(5) 0.079(7) 0.117(10) 0.008(5) 0.016(6) -0.012(7)
C(46) 0.070(6) 0.084(8) 0.094(9) -0.006(6) 0.037(6) -0.022(7)
C(47) 0.094(8) 0.12(1) 0.071(8) 0.017(7) 0.020(7) 0.000(7)
C(48) 0.056(5) 0.103(8) 0.077(7) 0.014(5) 0.012(5) -0.001(7)
B(1) 0.051(6) 0.044(6) 0.11(1) 0.004(5) -0.022(7) -0.011(7)
B(2) 0.060(7) 0.12(1) 0.08(1) 0.027(8) -0.006(7) 0.040(10)

loop_
_atom_type_symbol
_atom_type_description
_atom_type_scat_dispersion_real
_atom_type_scat_dispersion_imag
_atom_type_scat_source
C C 0.003 0.002
;International Tables for Crystallography
(1992, Vol. C, Tables 4.2.6.8 and 6.1.1.1)
;
H H 0.000 0.000
;International Tables for Crystallography
(1992, Vol. C, Table 6.1.1.2)
;
B B 0.001 0.001
;International Tables for Crystallography
(1992, Vol. C, Tables 4.2.6.8 and 6.1.1.1)
;
Bi Bi -4.108 10.257
;International Tables for Crystallography
(1992, Vol. C, Tables 4.2.6.8 and 6.1.1.1)
;
F F 0.017 0.010
;International Tables for Crystallography
(1992, Vol. C, Tables 4.2.6.8 and 6.1.1.1)
;

loop_
_geom_angle_atom_site_label_1
_geom_angle_atom_site_label_2
_geom_angle_atom_site_label_3
_geom_angle
_geom_angle_site_symmetry_2
_geom_angle_site_symmetry_3
_geom_angle_publ_flag
C(1) Bi(1) C(7) 100.1(3) 1_555 1_555 yes
C(1) Bi(1) C(13) 98.6(3) 1_555 1_555 yes
C(1) Bi(1) C(19) 102.6(3) 1_555 1_555 yes
C(7) Bi(1) C(13) 122.1(3) 1_555 1_555 yes
C(7) Bi(1) C(19) 111.9(3) 1_555 1_555 yes
C(13) Bi(1) C(19) 116.4(3) 1_555 1_555 yes
C(25) Bi(2) C(31) 97.9(3) 1_555 1_555 yes
C(25) Bi(2) C(37) 96.7(3) 1_555 1_555 yes
C(25) Bi(2) C(43) 100.4(3) 1_555 1_555 yes
C(31) Bi(2) C(37) 119.1(3) 1_555 1_555 yes
C(31) Bi(2) C(43) 113.8(3) 1_555 1_555 yes
C(37) Bi(2) C(43) 121.0(3) 1_555 1_555 yes
Bi(1) C(1) C(2) 170.9(8) 1_555 1_555 yes
C(1) C(2) C(3) 178.6(10) 1_555 1_555 yes
C(2) C(3) C(4) 109.0(9) 1_555 1_555 yes
C(2) C(3) C(5) 110.4(9) 1_555 1_555 yes
C(2) C(3) C(6) 110.9(8) 1_555 1_555 yes
C(4) C(3) C(5) 109(1) 1_555 1_555 yes
C(4) C(3) C(6) 107(1) 1_555 1_555 yes
C(5) C(3) C(6) 110(1) 1_555 1_555 yes
Bi(1) C(7) C(8) 116.1(6) 1_555 1_555 yes
Bi(1) C(7) C(12) 122.9(6) 1_555 1_555 yes
C(8) C(7) C(12) 120.9(8) 1_555 1_555 yes
C(7) C(8) C(9) 120.0(8) 1_555 1_555 yes
C(8) C(9) C(10) 119.0(9) 1_555 1_555 yes
C(9) C(10) C(11) 120.8(9) 1_555 1_555 yes
C(10) C(11) C(12) 121.8(9) 1_555 1_555 yes
C(7) C(12) C(11) 117.4(8) 1_555 1_555 yes
Bi(1) C(13) C(14) 118.4(8) 1_555 1_555 yes
Bi(1) C(13) C(18) 119.4(9) 1_555 1_555 yes
C(14) C(13) C(18) 122(1) 1_555 1_555 yes
C(13) C(14) C(15) 116(1) 1_555 1_555 yes
C(14) C(15) C(16) 120(1) 1_555 1_555 yes
C(15) C(16) C(17) 120(1) 1_555 1_555 yes
C(16) C(17) C(18) 122(1) 1_555 1_555 yes
C(13) C(18) C(17) 117(1) 1_555 1_555 yes
Bi(1) C(19) C(20) 117.9(7) 1_555 1_555 yes
Bi(1) C(19) C(24) 118.6(8) 1_555 1_555 yes
C(20) C(19) C(24) 123.4(10) 1_555 1_555 yes
C(19) C(20) C(21) 117.9(10) 1_555 1_555 yes
C(20) C(21) C(22) 119(1) 1_555 1_555 yes
C(21) C(22) C(23) 120(1) 1_555 1_555 yes
C(22) C(23) C(24) 120(1) 1_555 1_555 yes
C(19) C(24) C(23) 117(1) 1_555 1_555 yes
Bi(2) C(25) C(26) 168.9(8) 1_555 1_555 yes
C(25) C(26) C(27) 176(1) 1_555 1_555 yes
C(26) C(27) C(28) 109.8(9) 1_555 1_555 yes
C(26) C(27) C(29) 111.2(10) 1_555 1_555 yes
C(26) C(27) C(30) 107.2(9) 1_555 1_555 yes
C(28) C(27) C(29) 113(1) 1_555 1_555 yes
C(28) C(27) C(30) 107(1) 1_555 1_555 yes
C(29) C(27) C(30) 107(1) 1_555 1_555 yes
Bi(2) C(31) C(32) 115.6(7) 1_555 1_555 yes
Bi(2) C(31) C(36) 121.7(7) 1_555 1_555 yes
C(32) C(31) C(36) 122.6(9) 1_555 1_555 yes
C(31) C(32) C(33) 117.9(9) 1_555 1_555 yes
C(32) C(33) C(34) 121(1) 1_555 1_555 yes
C(33) C(34) C(35) 119(1) 1_555 1_555 yes
C(34) C(35) C(36) 120(1) 1_555 1_555 yes
C(31) C(36) C(35) 118.1(9) 1_555 1_555 yes
Bi(2) C(37) C(38) 122.3(7) 1_555 1_555 yes
Bi(2) C(37) C(42) 116.1(7) 1_555 1_555 yes
C(38) C(37) C(42) 121.6(9) 1_555 1_555 yes
C(37) C(38) C(39) 117.8(10) 1_555 1_555 yes
C(38) C(39) C(40) 120.4(9) 1_555 1_555 yes
C(39) C(40) C(41) 121(1) 1_555 1_555 yes
C(40) C(41) C(42) 119(1) 1_555 1_555 yes
C(37) C(42) C(41) 119.6(9) 1_555 1_555 yes
Bi(2) C(43) C(44) 115.6(7) 1_555 1_555 yes
Bi(2) C(43) C(48) 122.5(6) 1_555 1_555 yes
C(44) C(43) C(48) 121.8(8) 1_555 1_555 yes
C(43) C(44) C(45) 118.1(9) 1_555 1_555 yes
C(44) C(45) C(46) 121.3(9) 1_555 1_555 yes
C(45) C(46) C(47) 120.3(10) 1_555 1_555 yes
C(46) C(47) C(48) 119(1) 1_555 1_555 yes
C(43) C(48) C(47) 118.8(9) 1_555 1_555 yes
F(1) B(1) F(2) 108(1) 1_555 1_555 yes
F(1) B(1) F(3) 108.1(9) 1_555 1_555 yes
F(1) B(1) F(4) 108.5(10) 1_555 1_555 yes
F(2) B(1) F(3) 110(1) 1_555 1_555 yes
F(2) B(1) F(4) 108(1) 1_555 1_555 yes
F(3) B(1) F(4) 112(1) 1_555 1_555 yes
F(5) B(2) F(6) 108(1) 1_555 1_555 yes
F(5) B(2) F(7) 104(1) 1_555 1_555 yes
F(5) B(2) F(8) 109(1) 1_555 1_555 yes
F(6) B(2) F(7) 106(1) 1_555 1_555 yes
F(6) B(2) F(8) 112(1) 1_555 1_555 yes
F(7) B(2) F(8) 115(1) 1_555 1_555 yes

loop_
_geom_bond_atom_site_label_1
_geom_bond_atom_site_label_2
_geom_bond_distance
_geom_bond_publ_flag
Bi(1) C(1) 2.151(8) yes
Bi(1) C(7) 2.210(8) yes
Bi(1) C(13) 2.235(9) yes
Bi(1) C(19) 2.179(9) yes
Bi(2) C(25) 2.153(10) yes
Bi(2) C(31) 2.206(9) yes
Bi(2) C(37) 2.216(8) yes
Bi(2) C(43) 2.200(8) yes
F(1) B(1) 1.38(1) yes
F(2) B(1) 1.30(2) yes
F(3) B(1) 1.33(1) yes
F(4) B(1) 1.29(1) yes
F(5) B(2) 1.42(1) yes
F(6) B(2) 1.34(2) yes
F(7) B(2) 1.36(1) yes
F(8) B(2) 1.29(2) yes
C(1) C(2) 1.19(1) yes
C(2) C(3) 1.47(1) yes
C(3) C(4) 1.49(2) yes
C(3) C(5) 1.47(2) yes
C(3) C(6) 1.47(1) yes
C(7) C(8) 1.37(1) yes
C(7) C(12) 1.38(1) yes
C(8) C(9) 1.39(1) yes
C(9) C(10) 1.36(1) yes
C(10) C(11) 1.35(1) yes
C(11) C(12) 1.39(1) yes
C(13) C(14) 1.37(1) yes
C(13) C(18) 1.35(1) yes
C(14) C(15) 1.42(2) yes
C(15) C(16) 1.34(2) yes
C(16) C(17) 1.29(2) yes
C(17) C(18) 1.37(2) yes
C(19) C(20) 1.37(1) yes
C(19) C(24) 1.37(1) yes
C(20) C(21) 1.36(2) yes
C(21) C(22) 1.39(2) yes
C(22) C(23) 1.37(2) yes
C(23) C(24) 1.37(1) yes
C(25) C(26) 1.18(1) yes
C(26) C(27) 1.45(1) yes
C(27) C(28) 1.48(1) yes
C(27) C(29) 1.47(2) yes
C(27) C(30) 1.54(2) yes
C(31) C(32) 1.37(1) yes
C(31) C(36) 1.38(1) yes
C(32) C(33) 1.39(1) yes
C(33) C(34) 1.36(2) yes
C(34) C(35) 1.39(1) yes
C(35) C(36) 1.39(1) yes
C(37) C(38) 1.37(1) yes
C(37) C(42) 1.34(1) yes
C(38) C(39) 1.40(1) yes
C(39) C(40) 1.34(1) yes
C(40) C(41) 1.35(2) yes
C(41) C(42) 1.40(1) yes
C(43) C(44) 1.35(1) yes
C(43) C(48) 1.38(1) yes
C(44) C(45) 1.39(1) yes
C(45) C(46) 1.35(1) yes
C(46) C(47) 1.36(1) yes
C(47) C(48) 1.39(1) yes

loop_
_geom_contact_atom_site_label_1
_geom_contact_atom_site_label_2
_geom_contact_distance
_geom_contact_site_symmetry_2
Bi(1) F(1) 2.749(4) .
Bi(2) F(5) 2.808(5) .
F(1) C(24) 3.04(1) .
F(1) C(12) 3.06(1) .
F(1) C(18) 3.07(1) .
F(1) C(13) 3.14(1) .
F(1) C(7) 3.228(9) .
F(1) C(19) 3.24(1) .
F(2) C(10) 3.43(1) 2_654
F(2) C(4) 3.47(2) 3_754
F(2) C(16) 3.56(2) 2_644
F(2) C(11) 3.57(1) 2_654
F(3) C(8) 3.27(1) 4_445
F(3) C(9) 3.42(1) 4_445
F(3) C(5) 3.45(2) 4_445
F(3) C(33) 3.58(1) .
F(4) C(28) 3.29(2) .
F(4) C(18) 3.42(1) .
F(4) C(32) 3.59(1) .
F(5) C(48) 3.06(1) .
F(5) C(38) 3.09(1) .
F(5) C(36) 3.09(1) .
F(5) C(31) 3.238(10) .
F(5) C(43) 3.339(9) .
F(5) C(37) 3.35(1) .
F(6) C(42) 3.12(2) 2_645
F(6) C(44) 3.34(1) 2_645
F(6) C(36) 3.59(1) .
F(6) C(25) 3.59(1) 2_645
F(7) C(21) 3.16(2) 3_755
F(7) C(38) 3.36(1) .
F(7) C(39) 3.38(1) 3_755
F(7) C(20) 3.56(1) 3_755
F(8) C(42) 3.41(1) 2_645
F(8) C(6) 3.51(2) 3_755
F(8) C(41) 3.53(2) 2_645
F(8) C(48) 3.57(1) .
C(18) B(1) 3.59(1) .
C(21) C(38) 3.50(2) .
C(22) C(45) 3.45(2) 2_645
C(23) C(32) 3.59(1) .

loop_
_geom_torsion_atom_site_label_1
_geom_torsion_atom_site_label_2
_geom_torsion_atom_site_label_3
_geom_torsion_atom_site_label_4
_geom_torsion
_geom_torsion_site_symmetry_1
_geom_torsion_site_symmetry_2
_geom_torsion_site_symmetry_3
_geom_torsion_site_symmetry_4
_geom_torsion_publ_flag
Bi(1) C(1) C(2) C(3) 99(40) 1_555 1_555 1_555 1_555 yes
Bi(1) C(7) C(8) C(9) 176.4(9) 1_555 1_555 1_555 1_555 yes
Bi(1) C(7) C(12) C(11) -176.8(7) 1_555 1_555 1_555 1_555 yes
Bi(1) C(13) C(14) C(15) -177.8(8) 1_555 1_555 1_555 1_555 yes
Bi(1) C(13) C(18) C(17) 176.9(9) 1_555 1_555 1_555 1_555 yes
Bi(1) C(19) C(20) C(21) -178.2(9) 1_555 1_555 1_555 1_555 yes
Bi(1) C(19) C(24) C(23) 177.8(8) 1_555 1_555 1_555 1_555 yes
Bi(2) C(25) C(26) C(27) 62(16) 1_555 1_555 1_555 1_555 yes
Bi(2) C(31) C(32) C(33) -175.7(7) 1_555 1_555 1_555 1_555 yes
Bi(2) C(31) C(36) C(35) 175.4(7) 1_555 1_555 1_555 1_555 yes
Bi(2) C(37) C(38) C(39) -178.9(8) 1_555 1_555 1_555 1_555 yes
Bi(2) C(37) C(42) C(41) 179(1) 1_555 1_555 1_555 1_555 yes
Bi(2) C(43) C(44) C(45) 174.4(7) 1_555 1_555 1_555 1_555 yes
Bi(2) C(43) C(48) C(47) -173.7(8) 1_555 1_555 1_555 1_555 yes
C(1) Bi(1) C(7) C(8) 34.2(8) 1_555 1_555 1_555 1_555 yes
C(1) Bi(1) C(7) C(12) -148.2(8) 1_555 1_555 1_555 1_555 yes
C(1) Bi(1) C(13) C(14) 40.3(8) 1_555 1_555 1_555 1_555 yes
C(1) Bi(1) C(13) C(18) -136.6(8) 1_555 1_555 1_555 1_555 yes
C(1) Bi(1) C(19) C(20) 27.3(8) 1_555 1_555 1_555 1_555 yes
C(1) Bi(1) C(19) C(24) -149.7(7) 1_555 1_555 1_555 1_555 yes
C(1) C(2) C(3) C(4) -119(40) 1_555 1_555 1_555 1_555 yes
C(1) C(2) C(3) C(5) 120(40) 1_555 1_555 1_555 1_555 yes
C(1) C(2) C(3) C(6) -1(40) 1_555 1_555 1_555 1_555 yes
C(2) C(1) Bi(1) C(7) 93(5) 1_555 1_555 1_555 1_555 yes
C(2) C(1) Bi(1) C(13) -31(5) 1_555 1_555 1_555 1_555 yes
C(2) C(1) Bi(1) C(19) -151(5) 1_555 1_555 1_555 1_555 yes
C(7) Bi(1) C(13) C(14) -67.5(8) 1_555 1_555 1_555 1_555 yes
C(7) Bi(1) C(13) C(18) 115.6(8) 1_555 1_555 1_555 1_555 yes
C(7) Bi(1) C(19) C(20) 133.8(7) 1_555 1_555 1_555 1_555 yes
C(7) Bi(1) C(19) C(24) -43.2(8) 1_555 1_555 1_555 1_555 yes
C(7) C(8) C(9) C(10) 1(1) 1_555 1_555 1_555 1_555 yes
C(7) C(12) C(11) C(10) 0(1) 1_555 1_555 1_555 1_555 yes
C(8) C(7) Bi(1) C(13) 141.2(7) 1_555 1_555 1_555 1_555 yes
C(8) C(7) Bi(1) C(19) -73.9(8) 1_555 1_555 1_555 1_555 yes
C(8) C(7) C(12) C(11) 0(1) 1_555 1_555 1_555 1_555 yes
C(8) C(9) C(10) C(11) -1(1) 1_555 1_555 1_555 1_555 yes
C(9) C(8) C(7) C(12) -1(1) 1_555 1_555 1_555 1_555 yes
C(9) C(10) C(11) C(12) 0(1) 1_555 1_555 1_555 1_555 yes
C(12) C(7) Bi(1) C(13) -41.2(9) 1_555 1_555 1_555 1_555 yes
C(12) C(7) Bi(1) C(19) 103.7(8) 1_555 1_555 1_555 1_555 yes
C(13) Bi(1) C(19) C(20) -79.1(8) 1_555 1_555 1_555 1_555 yes
C(13) Bi(1) C(19) C(24) 103.9(7) 1_555 1_555 1_555 1_555 yes
C(13) C(14) C(15) C(16) 0(2) 1_555 1_555 1_555 1_555 yes
C(13) C(18) C(17) C(16) 2(2) 1_555 1_555 1_555 1_555 yes
C(14) C(13) Bi(1) C(19) 149.0(8) 1_555 1_555 1_555 1_555 yes
C(14) C(13) C(18) C(17) 0(1) 1_555 1_555 1_555 1_555 yes
C(14) C(15) C(16) C(17) 2(2) 1_555 1_555 1_555 1_555 yes
C(15) C(14) C(13) C(18) -1(1) 1_555 1_555 1_555 1_555 yes
C(15) C(16) C(17) C(18) -3(3) 1_555 1_555 1_555 1_555 yes
C(18) C(13) Bi(1) C(19) -27.9(9) 1_555 1_555 1_555 1_555 yes
C(19) C(20) C(21) C(22) 2(1) 1_555 1_555 1_555 1_555 yes
C(19) C(24) C(23) C(22) -1(1) 1_555 1_555 1_555 1_555 yes
C(20) C(19) C(24) C(23) 1(1) 1_555 1_555 1_555 1_555 yes
C(20) C(21) C(22) C(23) -2(1) 1_555 1_555 1_555 1_555 yes
C(21) C(20) C(19) C(24) -1(1) 1_555 1_555 1_555 1_555 yes
C(21) C(22) C(23) C(24) 2(1) 1_555 1_555 1_555 1_555 yes
C(25) Bi(2) C(31) C(32) 30.2(7) 1_555 1_555 1_555 1_555 yes
C(25) Bi(2) C(31) C(36) -146.6(7) 1_555 1_555 1_555 1_555 yes
C(25) Bi(2) C(37) C(38) -163.3(8) 1_555 1_555 1_555 1_555 yes
C(25) Bi(2) C(37) C(42) 17.8(9) 1_555 1_555 1_555 1_555 yes
C(25) Bi(2) C(43) C(44) -5.6(7) 1_555 1_555 1_555 1_555 yes
C(25) Bi(2) C(43) C(48) 169.3(8) 1_555 1_555 1_555 1_555 yes
C(25) C(26) C(27) C(28) -51(14) 1_555 1_555 1_555 1_555 yes
C(25) C(26) C(27) C(29) 75(14) 1_555 1_555 1_555 1_555 yes
C(25) C(26) C(27) C(30) -168(13) 1_555 1_555 1_555 1_555 yes
C(26) C(25) Bi(2) C(31) -85(4) 1_555 1_555 1_555 1_555 yes
C(26) C(25) Bi(2) C(37) 35(4) 1_555 1_555 1_555 1_555 yes
C(26) C(25) Bi(2) C(43) 158(4) 1_555 1_555 1_555 1_555 yes
C(31) Bi(2) C(37) C(38) -60.4(9) 1_555 1_555 1_555 1_555 yes
C(31) Bi(2) C(37) C(42) 120.7(8) 1_555 1_555 1_555 1_555 yes
C(31) Bi(2) C(43) C(44) -109.0(7) 1_555 1_555 1_555 1_555 yes
C(31) Bi(2) C(43) C(48) 65.9(8) 1_555 1_555 1_555 1_555 yes
C(31) C(32) C(33) C(34) 0(1) 1_555 1_555 1_555 1_555 yes
C(31) C(36) C(35) C(34) 0(1) 1_555 1_555 1_555 1_555 yes
C(32) C(31) Bi(2) C(37) -72.0(7) 1_555 1_555 1_555 1_555 yes
C(32) C(31) Bi(2) C(43) 135.3(6) 1_555 1_555 1_555 1_555 yes
C(32) C(31) C(36) C(35) -1(1) 1_555 1_555 1_555 1_555 yes
C(32) C(33) C(34) C(35) 0(1) 1_555 1_555 1_555 1_555 yes
C(33) C(32) C(31) C(36) 1(1) 1_555 1_555 1_555 1_555 yes
C(33) C(34) C(35) C(36) 0(1) 1_555 1_555 1_555 1_555 yes
C(36) C(31) Bi(2) C(37) 111.2(7) 1_555 1_555 1_555 1_555 yes
C(36) C(31) Bi(2) C(43) -41.5(7) 1_555 1_555 1_555 1_555 yes
C(37) Bi(2) C(43) C(44) 98.9(7) 1_555 1_555 1_555 1_555 yes
C(37) Bi(2) C(43) C(48) -86.2(8) 1_555 1_555 1_555 1_555 yes
C(37) C(38) C(39) C(40) -1(1) 1_555 1_555 1_555 1_555 yes
C(37) C(42) C(41) C(40) 0(2) 1_555 1_555 1_555 1_555 yes
C(38) C(37) Bi(2) C(43) 90.2(9) 1_555 1_555 1_555 1_555 yes
C(38) C(37) C(42) C(41) 0(1) 1_555 1_555 1_555 1_555 yes
C(38) C(39) C(40) C(41) 2(2) 1_555 1_555 1_555 1_555 yes
C(39) C(38) C(37) C(42) 0(1) 1_555 1_555 1_555 1_555 yes
C(39) C(40) C(41) C(42) -2(2) 1_555 1_555 1_555 1_555 yes
C(42) C(37) Bi(2) C(43) -88.7(9) 1_555 1_555 1_555 1_555 yes
C(43) C(44) C(45) C(46) 0(1) 1_555 1_555 1_555 1_555 yes
C(43) C(48) C(47) C(46) 0(1) 1_555 1_555 1_555 1_555 yes
C(44) C(43) C(48) C(47) 0(1) 1_555 1_555 1_555 1_555 yes
C(44) C(45) C(46) C(47) 0(1) 1_555 1_555 1_555 1_555 yes
C(45) C(44) C(43) C(48) 0(1) 1_555 1_555 1_555 1_555 yes
C(45) C(46) C(47) C(48) 0(1) 1_555 1_555 1_555 1_555 yes
